data_2204840
loop_
_publ_author_name
'Mancheng Hu'
'Yanping Du'
'Shuni Li'
'Yucheng Jiang'
'Zhihong Liu'
'Chunyu Geng'

_publ_section_title
;
 Rubidium 3-carboxy-4-hydroxybenzenesulfonate monohydrate
;
_journal_issue 1
_journal_name_full 'Acta Crystallographica Section E'
_journal_page_first m15
_journal_page_last m17
_journal_paper_doi 10.1107/S1600536804031290
_journal_volume 61
_journal_year 2005
_chemical_formula_iupac 'Rb +, C7 H5 O6 S -, H2 O1'
_chemical_formula_moiety 'Rb +, C7 H5 O6 S -, H2 O1'
_chemical_formula_sum 'C7 H7 O7 Rb S'
_chemical_formula_weight 320.66
_chemical_name_systematic ?
_space_group_IT_number 14
_symmetry_cell_setting monoclinic
_symmetry_space_group_name_Hall '-P 2ybc'
_symmetry_space_group_name_H-M 'P 1 21/c 1'
_atom_sites_solution_hydrogens geom
_atom_sites_solution_primary direct
_atom_sites_solution_secondary difmap
_audit_creation_method SHELXL-97
_cell_angle_alpha 90.00
_cell_angle_beta 103.359(12)
_cell_angle_gamma 90.00
_cell_formula_units_Z 4
_cell_length_a 11.779(11)
_cell_length_b 7.363(7)
_cell_length_c 12.025(11)
_cell_measurement_reflns_used 2007
_cell_measurement_temperature 273(2)
_cell_measurement_theta_max 27.654
_cell_measurement_theta_min 3.269
_cell_volume 1014.7(16)
_computing_cell_refinement SMART
_computing_data_collection 'SMART (Bruker, 2001)'
_computing_data_reduction 'SAINT (Bruker, 2001)'
_computing_molecular_graphics 'SHELXTL (Sheldrick, 2001)'
_computing_publication_material SHELXTL
_computing_structure_refinement 'SHELXL97 (Sheldrick, 1997)'
_computing_structure_solution 'SHELXS97 (Sheldrick, 1997)'
_diffrn_ambient_temperature 273(2)
_diffrn_measured_fraction_theta_full 0.982
_diffrn_measured_fraction_theta_max 0.982
_diffrn_measurement_device_type 'Bruker SMART CCD area-detector'
_diffrn_measurement_method '\f and \w'
_diffrn_radiation_monochromator graphite
_diffrn_radiation_source 'fine-focus sealed tube'
_diffrn_radiation_type MoK\a
_diffrn_radiation_wavelength 0.71073
_diffrn_reflns_av_R_equivalents 0.0262
_diffrn_reflns_av_sigmaI/netI 0.0310
_diffrn_reflns_limit_h_max 8
_diffrn_reflns_limit_h_min -14
_diffrn_reflns_limit_k_max 8
_diffrn_reflns_limit_k_min -8
_diffrn_reflns_limit_l_max 14
_diffrn_reflns_limit_l_min -13
_diffrn_reflns_number 4884
_diffrn_reflns_theta_full 25.02
_diffrn_reflns_theta_max 25.02
_diffrn_reflns_theta_min 3.52
_diffrn_standards_number 0
_exptl_absorpt_coefficient_mu 5.102
_exptl_absorpt_correction_T_max 0.542
_exptl_absorpt_correction_T_min 0.116
_exptl_absorpt_correction_type multi-scan
_exptl_absorpt_process_details '(SADABS; Sheldrick, 2002)'
_exptl_crystal_colour colourless
_exptl_crystal_density_diffrn 2.099
_exptl_crystal_density_method 'not measured'
_exptl_crystal_description block
_exptl_crystal_F_000 632
_exptl_crystal_size_max 0.45
_exptl_crystal_size_mid 0.39
_exptl_crystal_size_min 0.12
_refine_diff_density_max 1.074
_refine_diff_density_min -0.529
_refine_ls_extinction_method none
_refine_ls_goodness_of_fit_ref 0.977
_refine_ls_hydrogen_treatment mixed
_refine_ls_matrix_type full
_refine_ls_number_parameters 153
_refine_ls_number_reflns 1766
_refine_ls_number_restraints 3
_refine_ls_restrained_S_all 0.976
_refine_ls_R_factor_all 0.0589
_refine_ls_R_factor_gt 0.0454
_refine_ls_shift/su_max 0.001
_refine_ls_shift/su_mean 0.000
_refine_ls_structure_factor_coef Fsqd
_refine_ls_weighting_details 'calc w = 1/[\s^2^(Fo^2^)+(0.0973P)^2^+3.1685P] where P = (Fo^2^+2Fc^2^)/3'
_refine_ls_weighting_scheme calc
_refine_ls_wR_factor_gt 0.1298
_refine_ls_wR_factor_ref 0.1413
_reflns_number_gt 1438
_reflns_number_total 1764
_reflns_threshold_expression I>2\s(I)
_cod_data_source_file br6173.cif
_cod_data_source_block I
_cod_depositor_comments
;
The following automatic conversions were performed:
'_symmetry_cell_setting' value 'Monoclinic' changed to 'monoclinic'
according to '/home/saulius/struct/CIF-dictionaries/cif_core.dic'
dictionary named 'cif_core.dic' version 2.4.1 from 2010-06-29.

Automatic conversion script
Id: cif_fix_enum 1527 2010-12-29 10:47:43Z saulius 

The following automatic conversions were performed:

'_symmetry_cell_setting' value 'Monoclinic' changed to 'monoclinic'
according to /home/saulius/struct/CIF-dictionaries/cif_core.dic
dictionary named 'cif_core.dic' version 2.4.1 from 2010-06-29.

Automatic conversion script
Id: cif_fix_values 1715 2011-07-08 13:25:40Z adriana 
;
_cod_original_sg_symbol_H-M 'P 21/c'
_cod_database_code 2204840
_cod_database_fobs_code 2204840

loop_
_symmetry_equiv_pos_as_xyz
'x, y, z'
'-x, y+1/2, -z+1/2'
'-x, -y, -z'
'x, -y-1/2, z-1/2'

loop_
_atom_site_label
_atom_site_fract_x
_atom_site_fract_y
_atom_site_fract_z
_atom_site_U_iso_or_equiv
_atom_site_adp_type
_atom_site_calc_flag
_atom_site_refinement_flags
_atom_site_occupancy
_atom_site_type_symbol
Rb1 0.90569(5) 0.57370(8) 0.74921(5) 0.0355(3) Uani d . 1 Rb
O1 0.1637(3) 0.9417(5) 0.5299(3) 0.0240(9) Uani d . 1 O
O2 0.9503(3) 0.3030(5) 0.5771(3) 0.0295(9) Uani d . 1 O
O3 0.0676(4) 0.7243(5) 0.6283(3) 0.0291(9) Uani d . 1 O
O4 0.6582(3) 0.5444(5) 0.6836(3) 0.0278(9) Uani d . 1 O
O5 0.5799(3) 0.8174(5) 0.6388(3) 0.0245(8) Uani d . 1 O
H5 0.6483 0.8489 0.6588 0.037 Uiso calc R 1 H
O6 0.5239(4) 0.2584(5) 0.6404(3) 0.0272(9) Uani d . 1 O
H6 0.5860 0.3135 0.6577 0.041 Uiso calc R 1 H
O7 0.8036(4) 0.9442(6) 0.6824(4) 0.0322(10) Uani d D 1 O
S1 0.12198(11) 0.75430(17) 0.53187(10) 0.0171(3) Uani d . 1 S
C1 0.5727(5) 0.6395(7) 0.6491(4) 0.0190(11) Uani d . 1 C
C2 0.4526(4) 0.5676(7) 0.6152(4) 0.0166(11) Uani d . 1 C
C3 0.4356(5) 0.3775(7) 0.6134(4) 0.0192(11) Uani d . 1 C
C4 0.3222(5) 0.3075(7) 0.5815(4) 0.0212(11) Uani d . 1 C
H4 0.3107 0.1825 0.5784 0.025 Uiso calc R 1 H
C5 0.2282(5) 0.4219(7) 0.5549(4) 0.0207(11) Uani d . 1 C
H5A 0.1529 0.3748 0.5346 0.025 Uiso calc R 1 H
C6 0.2460(4) 0.6126(7) 0.5585(4) 0.0166(10) Uani d . 1 C
C7 0.3566(4) 0.6821(7) 0.5878(4) 0.0176(11) Uani d . 1 C
H7 0.3676 0.8072 0.5893 0.021 Uiso calc R 1 H
H1 0.814(6) 0.959(9) 0.616(3) 0.05(2) Uiso d D 1 H
H2 0.767(6) 1.030(7) 0.705(5) 0.04(2) Uiso d D 1 H

loop_
_atom_site_aniso_label
_atom_site_aniso_U_11
_atom_site_aniso_U_22
_atom_site_aniso_U_33
_atom_site_aniso_U_12
_atom_site_aniso_U_13
_atom_site_aniso_U_23
Rb1 0.0330(4) 0.0361(4) 0.0383(4) -0.0030(2) 0.0098(3) 0.0022(2)
O1 0.025(2) 0.0163(18) 0.033(2) -0.0066(15) 0.0101(17) 0.0016(14)
O2 0.026(2) 0.034(2) 0.024(2) 0.0027(18) -0.0040(16) -0.0061(17)
O3 0.033(2) 0.029(2) 0.034(2) -0.0025(17) 0.0256(18) 0.0013(17)
O4 0.019(2) 0.035(2) 0.029(2) -0.0019(17) 0.0034(16) 0.0007(17)
O5 0.0201(19) 0.026(2) 0.028(2) -0.0101(16) 0.0060(16) -0.0034(16)
O6 0.029(2) 0.023(2) 0.028(2) 0.0059(17) 0.0044(17) 0.0050(16)
O7 0.039(3) 0.035(2) 0.027(2) -0.012(2) 0.0140(19) -0.0006(18)
S1 0.0165(6) 0.0188(6) 0.0174(6) -0.0031(5) 0.0065(5) -0.0011(5)
C1 0.021(3) 0.025(3) 0.012(2) -0.002(2) 0.006(2) -0.002(2)
C2 0.019(3) 0.021(3) 0.011(2) -0.005(2) 0.005(2) -0.0019(18)
C3 0.026(3) 0.021(2) 0.011(2) 0.001(2) 0.005(2) 0.0005(19)
C4 0.034(3) 0.015(2) 0.016(3) -0.006(2) 0.009(2) 0.0008(19)
C5 0.022(3) 0.023(3) 0.018(3) -0.008(2) 0.007(2) 0.000(2)
C6 0.020(3) 0.018(2) 0.013(2) 0.000(2) 0.005(2) -0.0018(19)
C7 0.020(3) 0.018(2) 0.016(2) -0.005(2) 0.007(2) -0.0025(19)

loop_
_atom_type_symbol
_atom_type_description
_atom_type_scat_dispersion_real
_atom_type_scat_dispersion_imag
_atom_type_scat_source
C C 0.0033 0.0016 'International Tables Vol C Tables 4.2.6.8 and 6.1.1.4'
H H 0.0000 0.0000 'International Tables Vol C Tables 4.2.6.8 and 6.1.1.4'
O O 0.0106 0.0060 'International Tables Vol C Tables 4.2.6.8 and 6.1.1.4'
Rb Rb -0.9393 2.9676 'International Tables Vol C Tables 4.2.6.8 and 6.1.1.4'
S S 0.1246 0.1234 'International Tables Vol C Tables 4.2.6.8 and 6.1.1.4'

loop_
_geom_angle_atom_site_label_1
_geom_angle_atom_site_label_2
_geom_angle_atom_site_label_3
_geom_angle_site_symmetry_1
_geom_angle_site_symmetry_3
_geom_angle
O4 Rb1 O3 . 1_655 130.23(13)
O4 Rb1 O2 . 2_756 129.29(12)
O3 Rb1 O2 1_655 2_756 78.11(13)
O4 Rb1 O3 . 2_646 93.24(12)
O3 Rb1 O3 1_655 2_646 125.69(9)
O2 Rb1 O3 2_756 2_646 99.84(13)
O4 Rb1 O2 . . 95.15(11)
O3 Rb1 O2 1_655 . 70.47(13)
O2 Rb1 O2 2_756 . 135.55(7)
O3 Rb1 O2 2_646 . 75.49(13)
O4 Rb1 O7 . . 71.01(12)
O3 Rb1 O7 1_655 . 77.69(13)
O2 Rb1 O7 2_756 . 78.26(12)
O3 Rb1 O7 2_646 . 156.01(11)
O2 Rb1 O7 . . 122.63(12)
O4 Rb1 O1 . 2_646 76.03(11)
O3 Rb1 O1 1_655 2_646 152.69(11)
O2 Rb1 O1 2_756 2_646 78.05(12)
O3 Rb1 O1 2_646 2_646 47.03(10)
O2 Rb1 O1 . 2_646 120.19(12)
O7 Rb1 O1 . 2_646 110.06(11)
O4 Rb1 O7 . 2_746 159.61(11)
O3 Rb1 O7 1_655 2_746 59.43(12)
O2 Rb1 O7 2_756 2_746 66.97(11)
O3 Rb1 O7 2_646 2_746 69.85(11)
O2 Rb1 O7 . 2_746 70.16(10)
O7 Rb1 O7 . 2_746 128.60(11)
O1 Rb1 O7 2_646 2_746 98.72(11)
C1 O5 H5 . . 109.5
C3 O6 H6 . . 109.5
H1 O7 H2 . . 114(4)
O2 S1 O3 3_666 . 113.5(3)
O2 S1 O1 3_666 . 112.8(2)
O3 S1 O1 . . 111.4(2)
O2 S1 C6 3_666 . 106.3(2)
O3 S1 C6 . . 105.2(2)
O1 S1 C6 . . 107.0(2)
O4 C1 O5 . . 122.5(5)
O4 C1 C2 . . 123.5(5)
O5 C1 C2 . . 114.1(4)
C7 C2 C3 . . 119.6(5)
C7 C2 C1 . . 121.6(4)
C3 C2 C1 . . 118.8(5)
O6 C3 C4 . . 117.5(5)
O6 C3 C2 . . 123.0(5)
C4 C3 C2 . . 119.5(5)
C5 C4 C3 . . 120.4(5)
C5 C4 H4 . . 119.8
C3 C4 H4 . . 119.8
C4 C5 C6 . . 119.7(5)
C4 C5 Rb1 . 3_666 112.3(3)
C6 C5 Rb1 . 3_666 92.8(3)
C4 C5 H5A . . 120.2
C6 C5 H5A . . 120.2
Rb1 C5 H5A 3_666 . 64.7
C7 C6 C5 . . 120.2(5)
C6 C7 C2 . . 120.6(5)
C6 C7 H7 . . 119.7
C2 C7 H7 . . 119.7

loop_
_geom_bond_atom_site_label_1
_geom_bond_atom_site_label_2
_geom_bond_site_symmetry_2
_geom_bond_distance
_geom_bond_publ_flag
Rb1 O4 . 2.847(5) yes
Rb1 O3 1_655 2.875(4) yes
Rb1 O2 2_756 2.907(4) yes
Rb1 O3 2_646 2.945(5) yes
Rb1 O2 . 3.005(4) yes
Rb1 O7 . 3.014(5) yes
Rb1 O1 2_646 3.110(5) yes
Rb1 O7 2_746 3.466(5) yes
Rb1 S1 2_646 3.601(3) ?
Rb1 C5 3_666 3.633(6) ?
Rb1 S1 4_676 3.956(3) ?
Rb1 Rb1 2_756 4.298(3) ?
O1 S1 . 1.466(4) ?
O1 Rb1 2_656 3.110(5) ?
O2 S1 3_666 1.451(4) ?
O2 Rb1 2_746 2.907(4) ?
O3 S1 . 1.465(4) ?
O3 Rb1 1_455 2.875(4) ?
O3 Rb1 2_656 2.945(4) ?
O4 C1 . 1.218(7) ?
O5 C1 . 1.320(7) ?
O5 H5 . 0.8200 ?
O6 C3 . 1.342(7) ?
O6 H6 . 0.8200 ?
O7 Rb1 2_756 3.466(5) ?
O7 H1 . 0.84(6) ?
O7 H2 . 0.85(6) ?
S1 O2 3_666 1.451(4) ?
S1 C6 . 1.763(5) ?
S1 Rb1 2_656 3.601(3) ?
S1 Rb1 4_475 3.956(3) ?
C1 C2 . 1.477(7) ?
C2 C7 . 1.387(7) ?
C2 C3 . 1.413(7) ?
C3 C4 . 1.400(8) ?
C4 C5 . 1.370(8) ?
C4 H4 . 0.9300 ?
C5 C6 . 1.419(7) ?
C5 Rb1 3_666 3.633(6) ?
C5 H5A . 0.9300 ?
C6 C7 . 1.368(7) ?
C7 H7 . 0.9300 ?

loop_
_geom_hbond_atom_site_label_D
_geom_hbond_atom_site_label_H
_geom_hbond_atom_site_label_A
_geom_hbond_site_symmetry_A
_geom_hbond_distance_DH
_geom_hbond_distance_HA
_geom_hbond_distance_DA
_geom_hbond_angle_DHA
_geom_hbond_publ_flag
O5 H5 O7 . 0.82 1.92 2.729(6) 171 yes
O6 H6 O4 . 0.82 1.89 2.613(6) 146 yes
O7 H1 O1 3_676 0.84(4) 1.97(4) 2.797(8) 166.0(4) yes

loop_
_geom_torsion_atom_site_label_1
_geom_torsion_atom_site_label_2
_geom_torsion_atom_site_label_3
_geom_torsion_atom_site_label_4
_geom_torsion
O4 C1 C2 C3 -5.4(7)
